data_7104745
loop_
_publ_author_name
'Duriska, Martin B'
'Neville, Suzanne M'
'Batten, Stuart R'

_publ_section_title
;
 Variable length ligands: a new class of bridging ligands for
 supramolecular chemistry and crystal engineering.
;
_journal_issue 37
_journal_name_full 'Chemical communications (Cambridge, England)'
_journal_page_first 5579
_journal_page_last 5581
_journal_paper_doi 10.1039/b910994c
_journal_volume 34
_journal_year 2009
_chemical_formula_moiety
;
C54 H76 Ba2 Fe N14 O10 S6, 2(C H Cl3)
;
_chemical_formula_sum 'C56 H78 Ba2 Cl6 Fe N14 O10 S6'
_chemical_formula_weight 1842.91
_chemical_name_systematic
;
?
;
_space_group_IT_number 64
_symmetry_cell_setting orthorhombic
_symmetry_space_group_name_Hall '-C 2ac 2'
_symmetry_space_group_name_H-M 'C m c a'
_atom_sites_solution_hydrogens geom
_atom_sites_solution_primary direct
_atom_sites_solution_secondary difmap
_audit_creation_date '9 November 2005'
_audit_creation_method SHELXL-97
_cell_angle_alpha 90.00
_cell_angle_beta 90.00
_cell_angle_gamma 90.00
_cell_formula_units_Z 4
_cell_length_a 30.6672(13)
_cell_length_b 14.4533(5)
_cell_length_c 17.3796(6)
_cell_measurement_reflns_used 111
_cell_measurement_temperature 123
_cell_measurement_theta_max 29.71
_cell_measurement_theta_min 2.66
_cell_volume 7703.4(5)
_computing_cell_refinement 'SMART (BrukerAXS, 1997)'
_computing_data_collection 'SMART (BrukerAXS, 1997)'
_computing_data_reduction 'SAINT+ (BrukerAXS, 1997)'
_computing_molecular_graphics 'MERCURY 1.4 (Bruno et al., 2002)'
_computing_publication_material 'XCIF V6.12 (BrukerAXS, 2001).'
_computing_structure_refinement X-SEED
_computing_structure_solution 'SHELXS86 (Sheldrick, 1990)'
_diffrn_ambient_temperature 123
_diffrn_measured_fraction_theta_full 0.998
_diffrn_measured_fraction_theta_max 0.998
_diffrn_measurement_device_type 'APEX X8'
_diffrn_measurement_method 'scans in phi and omega'
_diffrn_radiation_monochromator graphite
_diffrn_radiation_source 'fine-focus sealed tube'
_diffrn_radiation_type MoK\a
_diffrn_radiation_wavelength 0.71073
_diffrn_reflns_av_R_equivalents 0.0814
_diffrn_reflns_av_sigmaI/netI 0.0610
_diffrn_reflns_limit_h_max 43
_diffrn_reflns_limit_h_min -43
_diffrn_reflns_limit_k_max 20
_diffrn_reflns_limit_k_min -20
_diffrn_reflns_limit_l_max 24
_diffrn_reflns_limit_l_min -24
_diffrn_reflns_number 68351
_diffrn_reflns_theta_full 30.54
_diffrn_reflns_theta_max 30.54
_diffrn_reflns_theta_min 1.33
_diffrn_standards_decay_% 0
_diffrn_standards_interval_count 0
_diffrn_standards_interval_time 0
_diffrn_standards_number 0
_exptl_absorpt_coefficient_mu 1.627
_exptl_absorpt_correction_T_max 0.7923
_exptl_absorpt_correction_T_min 0.7367
_exptl_absorpt_correction_type empirical
_exptl_absorpt_process_details SADABS
_exptl_crystal_colour yellow
_exptl_crystal_density_diffrn 1.589
_exptl_crystal_density_method 'not measured'
_exptl_crystal_description plate
_exptl_crystal_F_000 3712
_exptl_crystal_size_max 0.20
_exptl_crystal_size_mid 0.20
_exptl_crystal_size_min 0.15
_refine_diff_density_max 1.775
_refine_diff_density_min -1.575
_refine_diff_density_rms 0.187
_refine_ls_extinction_method none
_refine_ls_goodness_of_fit_ref 1.160
_refine_ls_hydrogen_treatment mixed
_refine_ls_matrix_type full
_refine_ls_number_parameters 229
_refine_ls_number_reflns 6000
_refine_ls_number_restraints 1
_refine_ls_restrained_S_all 1.160
_refine_ls_R_factor_all 0.1291
_refine_ls_R_factor_gt 0.0966
_refine_ls_shift/su_max 0.000
_refine_ls_shift/su_mean 0.000
_refine_ls_structure_factor_coef Fsqd
_refine_ls_weighting_details 'calc w=1/[\s^2^(Fo^2^)+(0.0683P)^2^+156.9579P] where P=(Fo^2^+2Fc^2^)/3'
_refine_ls_weighting_scheme calc
_refine_ls_wR_factor_gt 0.2112
_refine_ls_wR_factor_ref 0.2308
_reflns_number_gt 4595
_reflns_number_total 6000
_reflns_threshold_expression >2sigma(I)
_cod_data_source_file b910994c.txt
_cod_data_source_block E
_cod_original_sg_symbol_H-M Cmca
_cod_database_code 7104745

loop_
_symmetry_equiv_pos_as_xyz
'x, y, z'
'-x, -y+1/2, z+1/2'
'x, -y, -z'
'-x, y+1/2, -z+1/2'
'x+1/2, y+1/2, z'
'-x+1/2, -y+1, z+1/2'
'x+1/2, -y+1/2, -z'
'-x+1/2, y+1, -z+1/2'
'-x, -y, -z'
'x, y-1/2, -z-1/2'
'-x, y, z'
'x, -y-1/2, z-1/2'
'-x+1/2, -y+1/2, -z'
'x+1/2, y, -z-1/2'
'-x+1/2, y+1/2, z'
'x+1/2, -y, z-1/2'

loop_
_atom_site_label
_atom_site_type_symbol
_atom_site_fract_x
_atom_site_fract_y
_atom_site_fract_z
_atom_site_U_iso_or_equiv
_atom_site_adp_type
_atom_site_occupancy
_atom_site_symmetry_multiplicity
_atom_site_calc_flag
_atom_site_refinement_flags
_atom_site_disorder_assembly
_atom_site_disorder_group
Ba1 Ba 0.2500 0.32468(4) 0.2500 0.02873(18) Uani 1 2 d S . .
Fe1 Fe 0.0000 0.0000 0.5000 0.0247(4) Uani 1 4 d S . .
S1 S 0.13781(6) 0.13793(15) 0.11574(12) 0.0399(5) Uani 1 1 d . . .
O1 O 0.17691(18) 0.3824(3) 0.1693(3) 0.0373(12) Uani 1 1 d . . .
N1 N 0.2247(2) 0.1725(4) 0.1519(4) 0.0324(13) Uani 1 1 d . . .
C1 C 0.1290(3) 0.3344(5) 0.2690(5) 0.0390(18) Uani 1 1 d . . .
H1A H 0.1024 0.3516 0.2981 0.047 Uiso 1 1 calc R . .
H1B H 0.1223 0.2781 0.2388 0.047 Uiso 1 1 calc R . .
H3 H 0.257(3) 0.562(4) 0.215(4) 0.047 Uiso 1 1 d D . .
S2A S 0.0000 0.2270(4) 0.7067(3) 0.113(2) Uani 1 2 d S A 1
O2 O 0.26044(18) 0.3978(4) 0.1029(3) 0.0366(12) Uani 1 1 d . . .
N2 N 0.1644(2) 0.3138(4) 0.3236(4) 0.0341(14) Uani 1 1 d . . .
C2 C 0.1406(3) 0.4129(6) 0.2140(6) 0.046(2) Uani 1 1 d . . .
H2A H 0.1156 0.4273 0.1801 0.055 Uiso 1 1 calc R . .
H2B H 0.1484 0.4693 0.2433 0.055 Uiso 1 1 calc R . .
O3 O 0.2500 0.5138(5) 0.2500 0.054(2) Uani 1 2 d SD . .
N3 N 0.05172(18) 0.0864(4) 0.4456(4) 0.0304(12) Uani 1 1 d . . .
C3 C 0.1849(3) 0.4381(5) 0.1035(5) 0.0403(19) Uani 1 1 d . . .
H3A H 0.1937 0.5012 0.1192 0.048 Uiso 1 1 calc R . .
H3B H 0.1582 0.4428 0.0716 0.048 Uiso 1 1 calc R . .
N4 N 0.0000 0.0895(6) 0.5953(6) 0.035(2) Uani 1 2 d S A .
C4 C 0.2210(3) 0.3926(6) 0.0582(5) 0.0425(19) Uani 1 1 d . . .
H4A H 0.2136 0.3272 0.0478 0.051 Uiso 1 1 calc R . .
H4B H 0.2250 0.4247 0.0084 0.051 Uiso 1 1 calc R . .
C5 C 0.2984(3) 0.3721(6) 0.0594(5) 0.043(2) Uani 1 1 d . . .
H5A H 0.3019 0.4146 0.0151 0.051 Uiso 1 1 calc R . .
H5B H 0.2948 0.3085 0.0392 0.051 Uiso 1 1 calc R . .
C6 C 0.3376(3) 0.3766(6) 0.1088(5) 0.045(2) Uani 1 1 d . . .
H6A H 0.3413 0.4409 0.1272 0.054 Uiso 1 1 calc R . .
H6B H 0.3635 0.3605 0.0776 0.054 Uiso 1 1 calc R . .
C7 C 0.1651(2) 0.2146(5) 0.3435(4) 0.0293(14) Uani 1 1 d . . .
H7A H 0.1895 0.2039 0.3798 0.035 Uiso 1 1 calc R . .
H7B H 0.1715 0.1790 0.2962 0.035 Uiso 1 1 calc R . .
C8 C 0.1238(2) 0.1755(5) 0.3792(4) 0.0272(14) Uani 1 1 d . . .
C9 C 0.1157(2) 0.1797(5) 0.4577(4) 0.0340(16) Uani 1 1 d . . .
H9 H 0.1349 0.2129 0.4907 0.041 Uiso 1 1 calc R . .
C10 C 0.0797(2) 0.1351(5) 0.4875(4) 0.0326(15) Uani 1 1 d . . .
H10 H 0.0745 0.1395 0.5413 0.039 Uiso 1 1 calc R . .
C11 C 0.0585(2) 0.0850(5) 0.3687(4) 0.0320(15) Uani 1 1 d . . .
H11 H 0.0385 0.0524 0.3370 0.038 Uiso 1 1 calc R . .
C12 C 0.0935(2) 0.1290(5) 0.3344(4) 0.0304(14) Uani 1 1 d . . .
H12 H 0.0967 0.1273 0.2801 0.036 Uiso 1 1 calc R . .
C13 C 0.1885(2) 0.1583(4) 0.1372(4) 0.0277(14) Uani 1 1 d . . .
C14 C 0.0000 0.1463(9) 0.6419(7) 0.040(2) Uani 1 2 d S . .
Cl1 Cl 0.04548(18) 0.4945(6) 0.3694(7) 0.278(6) Uani 1 1 d . . .
Cl2 Cl 0.0000 0.3468(11) 0.4439(10) 0.315(11) Uani 1 2 d S . .
C15 C 0.0000 0.436(4) 0.367(3) 0.29(4) Uani 1 2 d S . .
H15 H 0.0000 0.4016 0.3172 0.349 Uiso 1 2 calc SR . .

loop_
_atom_site_aniso_label
_atom_site_aniso_U_11
_atom_site_aniso_U_22
_atom_site_aniso_U_33
_atom_site_aniso_U_23
_atom_site_aniso_U_13
_atom_site_aniso_U_12
Ba1 0.0365(3) 0.0173(3) 0.0323(3) 0.000 0.0148(2) 0.000
Fe1 0.0189(8) 0.0277(10) 0.0275(9) 0.0084(8) 0.000 0.000
S1 0.0345(9) 0.0465(11) 0.0387(10) 0.0048(9) 0.0056(8) 0.0008(8)
O1 0.044(3) 0.024(3) 0.044(3) 0.011(2) 0.012(2) 0.008(2)
N1 0.039(3) 0.022(3) 0.036(3) 0.002(2) 0.002(3) 0.005(2)
C1 0.037(4) 0.036(4) 0.044(4) 0.010(3) 0.012(3) 0.008(3)
S2A 0.183(7) 0.078(4) 0.078(3) -0.035(3) 0.000 0.000
O2 0.051(3) 0.025(2) 0.034(3) 0.003(2) 0.017(2) 0.003(2)
N2 0.040(3) 0.023(3) 0.039(3) 0.001(3) 0.016(3) -0.002(2)
C2 0.044(4) 0.037(4) 0.057(5) 0.015(4) 0.014(4) 0.015(4)
O3 0.088(7) 0.020(4) 0.053(5) 0.000 0.030(5) 0.000
N3 0.027(3) 0.030(3) 0.035(3) 0.006(2) 0.001(2) -0.001(2)
C3 0.058(5) 0.026(4) 0.037(4) 0.010(3) 0.013(4) 0.013(3)
N4 0.031(4) 0.032(5) 0.042(5) 0.003(4) 0.000 0.000
C4 0.055(5) 0.033(4) 0.039(4) 0.006(3) 0.006(4) 0.012(4)
C5 0.061(5) 0.030(4) 0.037(4) 0.008(3) 0.023(4) 0.014(4)
C6 0.051(5) 0.032(4) 0.051(5) 0.002(4) 0.030(4) 0.002(3)
C7 0.030(3) 0.023(3) 0.036(4) 0.006(3) 0.013(3) 0.000(3)
C8 0.021(3) 0.025(3) 0.035(4) 0.008(3) 0.011(3) 0.002(2)
C9 0.029(3) 0.038(4) 0.035(4) 0.005(3) 0.008(3) -0.004(3)
C10 0.031(3) 0.037(4) 0.030(4) 0.001(3) 0.005(3) -0.005(3)
C11 0.030(3) 0.033(4) 0.033(4) 0.006(3) 0.003(3) -0.001(3)
C12 0.028(3) 0.032(4) 0.031(3) 0.005(3) 0.006(3) 0.001(3)
C13 0.038(4) 0.021(3) 0.024(3) 0.010(2) 0.009(3) 0.005(3)
C14 0.039(6) 0.045(7) 0.038(6) 0.002(5) 0.000 0.000
Cl1 0.090(3) 0.202(7) 0.542(17) -0.191(10) 0.052(7) -0.030(4)
Cl2 0.47(3) 0.236(16) 0.240(16) 0.109(13) 0.000 0.000
C15 0.048(13) 0.60(10) 0.22(4) -0.18(6) 0.000 0.000

loop_
_atom_type_symbol
_atom_type_description
_atom_type_scat_dispersion_real
_atom_type_scat_dispersion_imag
_atom_type_scat_source
C C 0.0033 0.0016 'International Tables Vol C Tables 4.2.6.8 and 6.1.1.4'
H H 0.0000 0.0000 'International Tables Vol C Tables 4.2.6.8 and 6.1.1.4'
N N 0.0061 0.0033 'International Tables Vol C Tables 4.2.6.8 and 6.1.1.4'
O O 0.0106 0.0060 'International Tables Vol C Tables 4.2.6.8 and 6.1.1.4'
S S 0.1246 0.1234 'International Tables Vol C Tables 4.2.6.8 and 6.1.1.4'
Cl Cl 0.1484 0.1585 'International Tables Vol C Tables 4.2.6.8 and 6.1.1.4'
Fe Fe 0.3463 0.8444 'International Tables Vol C Tables 4.2.6.8 and 6.1.1.4'
Ba Ba -0.3244 2.2819 'International Tables Vol C Tables 4.2.6.8 and 6.1.1.4'

loop_
_geom_angle_atom_site_label_1
_geom_angle_atom_site_label_2
_geom_angle_atom_site_label_3
_geom_angle
_geom_angle_site_symmetry_1
_geom_angle_site_symmetry_3
_geom_angle_publ_flag
O3 Ba1 O1 72.48(11) . . ?
O3 Ba1 O1 72.48(11) . 8_545 ?
O1 Ba1 O1 145.0(2) . 8_545 ?
O3 Ba1 O2 67.69(11) . . ?
O1 Ba1 O2 60.95(16) . . ?
O1 Ba1 O2 104.89(16) 8_545 . ?
O3 Ba1 O2 67.69(11) . 8_545 ?
O1 Ba1 O2 104.89(16) . 8_545 ?
O1 Ba1 O2 60.95(16) 8_545 8_545 ?
O2 Ba1 O2 135.4(2) . 8_545 ?
O3 Ba1 N1 139.59(12) . 8_545 ?
O1 Ba1 N1 138.15(16) . 8_545 ?
O1 Ba1 N1 73.35(16) 8_545 8_545 ?
O2 Ba1 N1 143.10(16) . 8_545 ?
O2 Ba1 N1 77.20(16) 8_545 8_545 ?
O3 Ba1 N1 139.59(12) . . ?
O1 Ba1 N1 73.35(16) . . ?
O1 Ba1 N1 138.15(16) 8_545 . ?
O2 Ba1 N1 77.20(16) . . ?
O2 Ba1 N1 143.10(16) 8_545 . ?
N1 Ba1 N1 80.8(2) 8_545 . ?
O3 Ba1 N2 93.08(11) . . ?
O1 Ba1 N2 60.76(17) . . ?
O1 Ba1 N2 121.38(17) 8_545 . ?
O2 Ba1 N2 121.67(18) . . ?
O2 Ba1 N2 61.04(17) 8_545 . ?
N1 Ba1 N2 86.70(18) 8_545 . ?
N1 Ba1 N2 88.61(18) . . ?
O3 Ba1 N2 93.08(11) . 8_545 ?
O1 Ba1 N2 121.38(17) . 8_545 ?
O1 Ba1 N2 60.76(17) 8_545 8_545 ?
O2 Ba1 N2 61.04(17) . 8_545 ?
O2 Ba1 N2 121.67(18) 8_545 8_545 ?
N1 Ba1 N2 88.61(18) 8_545 8_545 ?
N1 Ba1 N2 86.70(18) . 8_545 ?
N2 Ba1 N2 173.8(2) . 8_545 ?
N4 Fe1 N4 180.000(1) . 9_556 ?
N4 Fe1 N3 90.6(2) . 9_556 ?
N4 Fe1 N3 89.4(2) 9_556 9_556 ?
N4 Fe1 N3 89.4(2) . 11 ?
N4 Fe1 N3 90.6(2) 9_556 11 ?
N3 Fe1 N3 89.3(3) 9_556 11 ?
N4 Fe1 N3 90.6(2) . 3_556 ?
N4 Fe1 N3 89.4(2) 9_556 3_556 ?
N3 Fe1 N3 90.7(3) 9_556 3_556 ?
N3 Fe1 N3 180.0(3) 11 3_556 ?
N4 Fe1 N3 89.4(2) . . ?
N4 Fe1 N3 90.6(2) 9_556 . ?
N3 Fe1 N3 179.999(1) 9_556 . ?
N3 Fe1 N3 90.7(3) 11 . ?
N3 Fe1 N3 89.3(3) 3_556 . ?
C3 O1 C2 113.5(6) . . ?
C3 O1 Ba1 116.0(5) . . ?
C2 O1 Ba1 116.6(5) . . ?
C13 N1 Ba1 121.5(5) . . ?
N2 C1 C2 112.4(7) . . ?
N2 C1 H1A 109.1 . . ?
C2 C1 H1A 109.1 . . ?
N2 C1 H1B 109.1 . . ?
C2 C1 H1B 109.1 . . ?
H1A C1 H1B 107.9 . . ?
C5 O2 C4 112.6(6) . . ?
C5 O2 Ba1 118.5(4) . . ?
C4 O2 Ba1 112.3(4) . . ?
C1 N2 C7 111.0(6) . . ?
C1 N2 C6 110.8(6) . 8_545 ?
C7 N2 C6 114.1(6) . 8_545 ?
C1 N2 Ba1 111.7(4) . . ?
C7 N2 Ba1 98.2(4) . . ?
C6 N2 Ba1 110.5(4) 8_545 . ?
O1 C2 C1 107.1(6) . . ?
O1 C2 H2A 110.3 . . ?
C1 C2 H2A 110.3 . . ?
O1 C2 H2B 110.3 . . ?
C1 C2 H2B 110.3 . . ?
H2A C2 H2B 108.5 . . ?
Ba1 O3 H3 137(5) . . ?
C10 N3 C11 116.8(6) . . ?
C10 N3 Fe1 121.5(5) . . ?
C11 N3 Fe1 121.4(5) . . ?
O1 C3 C4 107.4(6) . . ?
O1 C3 H3A 110.2 . . ?
C4 C3 H3A 110.2 . . ?
O1 C3 H3B 110.2 . . ?
C4 C3 H3B 110.2 . . ?
H3A C3 H3B 108.5 . . ?
C14 N4 Fe1 172.6(9) . . ?
O2 C4 C3 108.2(7) . . ?
O2 C4 H4A 110.1 . . ?
C3 C4 H4A 110.1 . . ?
O2 C4 H4B 110.0 . . ?
C3 C4 H4B 110.0 . . ?
H4A C4 H4B 108.4 . . ?
O2 C5 C6 110.0(6) . . ?
O2 C5 H5A 109.7 . . ?
C6 C5 H5A 109.7 . . ?
O2 C5 H5B 109.7 . . ?
C6 C5 H5B 109.7 . . ?
H5A C5 H5B 108.2 . . ?
C5 C6 N2 113.5(7) . 8_545 ?
C5 C6 H6A 108.9 . . ?
N2 C6 H6A 108.9 8_545 . ?
C5 C6 H6B 108.9 . . ?
N2 C6 H6B 108.9 8_545 . ?
H6A C6 H6B 107.7 . . ?
N2 C7 C8 116.5(6) . . ?
N2 C7 H7A 108.2 . . ?
C8 C7 H7A 108.2 . . ?
N2 C7 H7B 108.2 . . ?
C8 C7 H7B 108.2 . . ?
H7A C7 H7B 107.3 . . ?
C9 C8 C12 116.9(6) . . ?
C9 C8 C7 122.3(7) . . ?
C12 C8 C7 120.7(6) . . ?
C10 C9 C8 119.4(7) . . ?
C10 C9 H9 120.3 . . ?
C8 C9 H9 120.3 . . ?
N3 C10 C9 124.0(7) . . ?
N3 C10 H10 118.0 . . ?
C9 C10 H10 118.0 . . ?
N3 C11 C12 122.6(7) . . ?
N3 C11 H11 118.7 . . ?
C12 C11 H11 118.7 . . ?
C11 C12 C8 120.1(7) . . ?
C11 C12 H12 120.0 . . ?
C8 C12 H12 120.0 . . ?
N1 C13 S1 179.4(7) . . ?
N4 C14 S2A 179.4(12) . . ?
Cl1 C15 Cl1 117(4) . 11 ?
Cl1 C15 Cl2 110(2) . . ?
Cl1 C15 Cl2 110(2) 11 . ?
Cl1 C15 H15 106.2 . . ?
Cl1 C15 H15 106.2 11 . ?
Cl2 C15 H15 106.1 . . ?

loop_
_geom_bond_atom_site_label_1
_geom_bond_atom_site_label_2
_geom_bond_distance
_geom_bond_site_symmetry_2
_geom_bond_publ_flag
Ba1 O3 2.734(8) . ?
Ba1 O1 2.772(6) . ?
Ba1 O1 2.773(6) 8_545 ?
Ba1 O2 2.785(5) . ?
Ba1 O2 2.785(5) 8_545 ?
Ba1 N1 2.889(6) 8_545 ?
Ba1 N1 2.890(6) . ?
Ba1 N2 2.923(6) . ?
Ba1 N2 2.923(6) 8_545 ?
Fe1 N4 2.101(10) . ?
Fe1 N4 2.101(10) 9_556 ?
Fe1 N3 2.229(6) 9_556 ?
Fe1 N3 2.229(6) 11 ?
Fe1 N3 2.229(6) 3_556 ?
Fe1 N3 2.229(6) . ?
S1 C13 1.627(8) . ?
O1 C3 1.421(9) . ?
O1 C2 1.426(9) . ?
N1 C13 1.155(9) . ?
C1 N2 1.474(11) . ?
C1 C2 1.525(11) . ?
C1 H1A 0.9900 . ?
C1 H1B 0.9900 . ?
S2A C14 1.622(13) . ?
O2 C5 1.437(9) . ?
O2 C4 1.438(10) . ?
N2 C7 1.475(9) . ?
N2 C6 1.486(10) 8_545 ?
C2 H2A 0.9900 . ?
C2 H2B 0.9900 . ?
O3 H3 0.95(7) . ?
N3 C10 1.327(9) . ?
N3 C11 1.353(9) . ?
C3 C4 1.509(11) . ?
C3 H3A 0.9900 . ?
C3 H3B 0.9900 . ?
N4 C14 1.153(15) . ?
C4 H4A 0.9900 . ?
C4 H4B 0.9900 . ?
C5 C6 1.478(13) . ?
C5 H5A 0.9900 . ?
C5 H5B 0.9900 . ?
C6 N2 1.486(10) 8_545 ?
C6 H6A 0.9900 . ?
C6 H6B 0.9900 . ?
C7 C8 1.519(8) . ?
C7 H7A 0.9900 . ?
C7 H7B 0.9900 . ?
C8 C9 1.389(10) . ?
C8 C12 1.387(10) . ?
C9 C10 1.381(9) . ?
C9 H9 0.9500 . ?
C10 H10 0.9500 . ?
C11 C12 1.380(9) . ?
C11 H11 0.9500 . ?
C12 H12 0.9500 . ?
Cl1 C15 1.63(3) . ?
Cl2 C15 1.86(6) . ?
C15 Cl1 1.63(3) 11 ?
C15 H15 1.0000 . ?

loop_
_geom_hbond_atom_site_label_D
_geom_hbond_atom_site_label_H
_geom_hbond_atom_site_label_A
_geom_hbond_distance_DH
_geom_hbond_distance_HA
_geom_hbond_distance_DA
_geom_hbond_angle_DHA
_geom_hbond_site_symmetry_A
O3 H3 N1 0.95(7) 2.02(6) 2.961(8) 173(8) 15
